data_1555778
loop_
_publ_author_name
'Li, Jingfu'
'Chang, Wenju'
'Ren, Wenlong'
'Dai, Jie'
'Shi, Yian'

_publ_section_title
;
 Palladium-Catalyzed Highly Regio- and Enantioselective
 Hydroesterification of Aryl Olefins with Phenyl Formate.
;
_journal_issue 21
_journal_name_full 'Organic letters'
_journal_page_first 5456
_journal_page_last 5459
_journal_paper_doi 10.1021/acs.orglett.6b02467
_journal_volume 18
_journal_year 2016
_chemical_absolute_configuration unk
_chemical_formula_sum 'C21 H18 O2'
_chemical_formula_weight 302.35
_space_group_IT_number 19
_space_group_name_Hall 'P 2ac 2ab'
_space_group_name_H-M_alt 'P 21 21 21'
_symmetry_cell_setting orthorhombic
_symmetry_space_group_name_H-M 'P 21 21 21'
_atom_sites_solution_hydrogens geom
_atom_sites_solution_primary direct
_atom_sites_solution_secondary difmap
_audit_creation_method SHELXL-97
_cell_angle_alpha 90.00
_cell_angle_beta 90.00
_cell_angle_gamma 90.00
_cell_formula_units_Z 4
_cell_length_a 12.151(2)
_cell_length_b 23.564(5)
_cell_length_c 5.8640(12)
_cell_measurement_reflns_used 25
_cell_measurement_temperature 293(2)
_cell_measurement_theta_max 12
_cell_measurement_theta_min 9
_cell_volume 1679.0(6)
_computing_cell_refinement 'CAD4 EXPRESS'
_computing_data_collection 'CAD4 EXPRESS(Enraf-Nonius,1994)'
_computing_data_reduction 'XCAD4(Harms & Wocadlo,1995)'
_computing_structure_refinement 'SHELXL-97 (Sheldrick, 1997)'
_computing_structure_solution 'SHELXS-97 (Sheldrick, 1990)'
_diffrn_ambient_temperature 293(2)
_diffrn_measured_fraction_theta_full 0.999
_diffrn_measured_fraction_theta_max 0.999
_diffrn_measurement_device_type 'Nonius CAD4'
_diffrn_measurement_method \w/2\q
_diffrn_radiation_monochromator graphite
_diffrn_radiation_source 'fine-focus sealed tube'
_diffrn_radiation_type MoK\a
_diffrn_radiation_wavelength 0.71073
_diffrn_reflns_av_R_equivalents 0.0570
_diffrn_reflns_av_sigmaI/netI 0.0976
_diffrn_reflns_limit_h_max 14
_diffrn_reflns_limit_h_min 0
_diffrn_reflns_limit_k_max 28
_diffrn_reflns_limit_k_min -28
_diffrn_reflns_limit_l_max 7
_diffrn_reflns_limit_l_min 0
_diffrn_reflns_number 3533
_diffrn_reflns_theta_full 25.37
_diffrn_reflns_theta_max 25.37
_diffrn_reflns_theta_min 1.73
_diffrn_standards_decay_% 1
_diffrn_standards_interval_count 200
_diffrn_standards_interval_time 2h
_diffrn_standards_number 3
_exptl_absorpt_coefficient_mu 0.076
_exptl_absorpt_correction_T_max 0.9925
_exptl_absorpt_correction_T_min 0.9850
_exptl_absorpt_correction_type none
_exptl_crystal_colour colorless
_exptl_crystal_density_diffrn 1.196
_exptl_crystal_density_method 'not measured'
_exptl_crystal_description block
_exptl_crystal_F_000 640
_exptl_crystal_size_max 0.20
_exptl_crystal_size_mid 0.20
_exptl_crystal_size_min 0.10
_refine_diff_density_max 0.137
_refine_diff_density_min -0.157
_refine_diff_density_rms 0.036
_refine_ls_abs_structure_details 'Flack H D (1983), Acta Cryst. A39, 876-881'
_refine_ls_abs_structure_Flack 3(3)
_refine_ls_extinction_coef 0.022(2)
_refine_ls_extinction_expression Fc^*^=kFc[1+0.001xFc^2^\l^3^/sin(2\q)]^-1/4^
_refine_ls_extinction_method SHELXL
_refine_ls_goodness_of_fit_ref 1.006
_refine_ls_hydrogen_treatment constr
_refine_ls_matrix_type full
_refine_ls_number_parameters 209
_refine_ls_number_reflns 3074
_refine_ls_number_restraints 0
_refine_ls_restrained_S_all 1.006
_refine_ls_R_factor_all 0.1316
_refine_ls_R_factor_gt 0.0635
_refine_ls_shift/su_max 0.000
_refine_ls_shift/su_mean 0.000
_refine_ls_structure_factor_coef Fsqd
_refine_ls_weighting_details 'calc w=1/[\s^2^(Fo^2^)+(0.0500P)^2^+0.0000P] where P=(Fo^2^+2Fc^2^)/3'
_refine_ls_weighting_scheme calc
_refine_ls_wR_factor_gt 0.1199
_refine_ls_wR_factor_ref 0.1470
_reflns_number_gt 1750
_reflns_number_total 3074
_reflns_threshold_expression >2sigma(I)
_cod_data_source_file ol6b02467_si_002.cif
_cod_data_source_block b
_cod_depositor_comments
;
The following automatic conversions were performed:

data item '_symmetry_cell_setting' value 'Orthorhombic' was changed
to 'orthorhombic' in accordance with the
/home/saulius/struct/COD-crude-data/automatic-downloads/DataCite-retrospective/ACS/depositions/lib/dictionaries/cif_core.dic
dictionary named 'cif_core.dic' version 2.4.2 last updated on
2011-04-26.

Automatic conversion script
Id: cif_fix_values 6909 2019-04-08 15:41:33Z antanas 
;
_cod_original_sg_symbol_H-M P212121
_cod_database_code 1555778

loop_
_symmetry_equiv_pos_as_xyz
'x, y, z'
'-x+1/2, -y, z+1/2'
'-x, y+1/2, -z+1/2'
'x+1/2, -y+1/2, -z'

loop_
_atom_site_label
_atom_site_type_symbol
_atom_site_fract_x
_atom_site_fract_y
_atom_site_fract_z
_atom_site_U_iso_or_equiv
_atom_site_adp_type
_atom_site_occupancy
_atom_site_symmetry_multiplicity
_atom_site_calc_flag
_atom_site_refinement_flags
O1 O 0.9065(2) -0.01768(11) 0.3782(5) 0.0627(8) Uani 1 1 d .
C1 C 1.0475(4) 0.29530(17) 0.8819(9) 0.0801(15) Uani 1 1 d .
H1A H 0.9875 0.3076 0.7968 0.096 Uiso 1 1 calc R
O2 O 1.0012(2) 0.02719(10) 0.1043(5) 0.0552(8) Uani 1 1 d .
C2 C 1.0999(6) 0.3328(2) 1.0330(10) 0.098(2) Uani 1 1 d .
H2A H 1.0740 0.3698 1.0490 0.118 Uiso 1 1 calc R
C3 C 1.1885(5) 0.3154(3) 1.1557(10) 0.096(2) Uani 1 1 d .
H3A H 1.2231 0.3402 1.2558 0.116 Uiso 1 1 calc R
C4 C 1.2262(4) 0.2618(3) 1.1320(11) 0.101(2) Uani 1 1 d .
H4A H 1.2869 0.2499 1.2159 0.121 Uiso 1 1 calc R
C5 C 1.1758(4) 0.2250(2) 0.9859(9) 0.0783(16) Uani 1 1 d .
H5A H 1.2036 0.1884 0.9708 0.094 Uiso 1 1 calc R
C6 C 1.0844(3) 0.24058(15) 0.8595(7) 0.0509(10) Uani 1 1 d .
C7 C 1.0277(3) 0.19977(16) 0.7048(7) 0.0440(10) Uani 1 1 d .
C8 C 1.0131(3) 0.14357(16) 0.7724(7) 0.0458(10) Uani 1 1 d .
H8A H 1.0398 0.1318 0.9134 0.055 Uiso 1 1 calc R
C9 C 0.9599(3) 0.10516(15) 0.6346(7) 0.0439(10) Uani 1 1 d .
H9A H 0.9521 0.0678 0.6837 0.053 Uiso 1 1 calc R
C10 C 0.9177(3) 0.12075(14) 0.4242(6) 0.0386(9) Uani 1 1 d .
C11 C 0.9313(3) 0.17659(15) 0.3569(7) 0.0513(11) Uani 1 1 d .
H11A H 0.9036 0.1884 0.2169 0.062 Uiso 1 1 calc R
C12 C 0.9856(3) 0.21526(16) 0.4958(7) 0.0550(12) Uani 1 1 d .
H12A H 0.9937 0.2525 0.4464 0.066 Uiso 1 1 calc R
C13 C 0.8561(3) 0.07827(14) 0.2788(7) 0.0429(10) Uani 1 1 d .
H13A H 0.8493 0.0938 0.1245 0.051 Uiso 1 1 calc R
C14 C 0.7408(3) 0.06732(17) 0.3713(8) 0.0628(12) Uani 1 1 d .
H14A H 0.7037 0.0405 0.2749 0.094 Uiso 1 1 calc R
H14B H 0.7002 0.1023 0.3741 0.094 Uiso 1 1 calc R
H14C H 0.7459 0.0523 0.5231 0.094 Uiso 1 1 calc R
C15 C 0.9210(3) 0.02379(16) 0.2654(6) 0.0414(9) Uani 1 1 d .
C16 C 1.0744(3) -0.01884(16) 0.0816(7) 0.0480(10) Uani 1 1 d .
C17 C 1.1524(3) -0.02856(18) 0.2452(8) 0.0588(12) Uani 1 1 d .
H17A H 1.1542 -0.0065 0.3767 0.071 Uiso 1 1 calc R
C18 C 1.2282(3) -0.07133(19) 0.2137(9) 0.0676(13) Uani 1 1 d .
H18A H 1.2811 -0.0785 0.3246 0.081 Uiso 1 1 calc R
C19 C 1.2254(4) -0.10352(19) 0.0167(9) 0.0709(15) Uani 1 1 d .
H19A H 1.2760 -0.1326 -0.0047 0.085 Uiso 1 1 calc R
C20 C 1.1471(3) -0.09232(17) -0.1483(9) 0.0666(13) Uani 1 1 d .
H20A H 1.1460 -0.1135 -0.2820 0.080 Uiso 1 1 calc R
C21 C 1.0707(3) -0.04994(16) -0.1158(8) 0.0565(11) Uani 1 1 d .
H21A H 1.0176 -0.0425 -0.2259 0.068 Uiso 1 1 calc R

loop_
_atom_site_aniso_label
_atom_site_aniso_U_11
_atom_site_aniso_U_22
_atom_site_aniso_U_33
_atom_site_aniso_U_23
_atom_site_aniso_U_13
_atom_site_aniso_U_12
O1 0.0796(19) 0.0463(16) 0.0623(18) 0.0095(16) 0.0198(18) -0.0042(15)
C1 0.099(4) 0.045(3) 0.096(4) -0.010(3) -0.014(3) -0.010(3)
O2 0.0609(17) 0.0468(15) 0.0579(18) 0.0104(15) 0.0136(17) 0.0146(14)
C2 0.142(6) 0.045(3) 0.107(5) -0.023(3) -0.005(5) -0.018(4)
C3 0.112(5) 0.095(5) 0.082(4) -0.024(4) 0.004(4) -0.057(4)
C4 0.076(4) 0.105(4) 0.123(5) -0.032(5) -0.018(4) -0.027(3)
C5 0.059(3) 0.075(3) 0.100(4) -0.028(3) -0.015(3) -0.008(3)
C6 0.053(2) 0.045(2) 0.055(3) -0.005(2) 0.007(3) -0.008(2)
C7 0.043(2) 0.041(2) 0.048(3) -0.005(2) 0.0039(19) 0.0001(18)
C8 0.045(2) 0.047(2) 0.045(2) 0.000(2) -0.007(2) 0.0079(19)
C9 0.050(2) 0.0310(19) 0.051(3) -0.001(2) -0.005(2) 0.0011(17)
C10 0.039(2) 0.040(2) 0.036(2) 0.0044(18) -0.001(2) 0.0079(17)
C11 0.068(3) 0.045(2) 0.041(2) 0.007(2) -0.009(2) 0.004(2)
C12 0.070(3) 0.039(2) 0.055(3) 0.005(2) 0.005(3) -0.005(2)
C13 0.048(2) 0.042(2) 0.039(2) -0.0004(19) -0.001(2) 0.0035(18)
C14 0.050(2) 0.071(3) 0.067(3) -0.016(3) -0.005(3) -0.001(2)
C15 0.047(2) 0.044(2) 0.033(2) -0.002(2) -0.003(2) -0.004(2)
C16 0.046(2) 0.043(2) 0.055(3) 0.005(2) 0.005(2) 0.000(2)
C17 0.062(3) 0.059(3) 0.056(3) -0.004(2) -0.007(3) 0.004(2)
C18 0.058(3) 0.074(3) 0.070(3) 0.003(3) -0.010(3) 0.016(2)
C19 0.065(3) 0.057(3) 0.091(4) -0.002(3) -0.003(3) 0.013(3)
C20 0.067(3) 0.060(3) 0.074(3) -0.017(3) 0.004(3) 0.007(2)
C21 0.051(3) 0.061(3) 0.057(3) -0.002(2) -0.006(3) 0.003(2)

loop_
_atom_type_symbol
_atom_type_description
_atom_type_scat_dispersion_real
_atom_type_scat_dispersion_imag
_atom_type_scat_source
C C 0.0033 0.0016 'International Tables Vol C Tables 4.2.6.8 and 6.1.1.4'
H H 0.0000 0.0000 'International Tables Vol C Tables 4.2.6.8 and 6.1.1.4'
O O 0.0106 0.0060 'International Tables Vol C Tables 4.2.6.8 and 6.1.1.4'

loop_
_geom_angle_atom_site_label_1
_geom_angle_atom_site_label_2
_geom_angle_atom_site_label_3
_geom_angle
C6 C1 C2 120.3(5)
C6 C1 H1A 119.9
C2 C1 H1A 119.9
C15 O2 C16 118.2(3)
C3 C2 C1 120.2(5)
C3 C2 H2A 119.9
C1 C2 H2A 119.9
C4 C3 C2 119.8(5)
C4 C3 H3A 120.1
C2 C3 H3A 120.1
C3 C4 C5 120.4(6)
C3 C4 H4A 119.8
C5 C4 H4A 119.8
C4 C5 C6 121.9(5)
C4 C5 H5A 119.1
C6 C5 H5A 119.1
C1 C6 C5 117.4(4)
C1 C6 C7 120.9(4)
C5 C6 C7 121.7(4)
C12 C7 C8 117.2(4)
C12 C7 C6 122.8(4)
C8 C7 C6 119.9(4)
C9 C8 C7 121.2(4)
C9 C8 H8A 119.4
C7 C8 H8A 119.4
C8 C9 C10 121.5(4)
C8 C9 H9A 119.2
C10 C9 H9A 119.2
C11 C10 C9 117.5(3)
C11 C10 C13 121.8(3)
C9 C10 C13 120.6(3)
C10 C11 C12 120.9(4)
C10 C11 H11A 119.5
C12 C11 H11A 119.5
C7 C12 C11 121.6(4)
C7 C12 H12A 119.2
C11 C12 H12A 119.2
C15 C13 C10 109.5(3)
C15 C13 C14 110.8(3)
C10 C13 C14 111.5(3)
C15 C13 H13A 108.3
C10 C13 H13A 108.3
C14 C13 H13A 108.3
C13 C14 H14A 109.5
C13 C14 H14B 109.5
H14A C14 H14B 109.5
C13 C14 H14C 109.5
H14A C14 H14C 109.5
H14B C14 H14C 109.5
O1 C15 O2 122.6(3)
O1 C15 C13 126.3(3)
O2 C15 C13 111.1(3)
C17 C16 C21 121.7(4)
C17 C16 O2 120.0(4)
C21 C16 O2 118.1(4)
C16 C17 C18 119.4(4)
C16 C17 H17A 120.3
C18 C17 H17A 120.3
C17 C18 C19 119.8(4)
C17 C18 H18A 120.1
C19 C18 H18A 120.1
C18 C19 C20 119.8(4)
C18 C19 H19A 120.1
C20 C19 H19A 120.1
C21 C20 C19 120.3(5)
C21 C20 H20A 119.8
C19 C20 H20A 119.8
C16 C21 C20 118.9(4)
C16 C21 H21A 120.6
C20 C21 H21A 120.6

loop_
_geom_bond_atom_site_label_1
_geom_bond_atom_site_label_2
_geom_bond_distance
O1 C15 1.193(4)
C1 C6 1.372(5)
C1 C2 1.405(7)
C1 H1A 0.9300
O2 C15 1.360(4)
O2 C16 1.409(4)
C2 C3 1.359(7)
C2 H2A 0.9300
C3 C4 1.350(7)
C3 H3A 0.9300
C4 C5 1.364(6)
C4 H4A 0.9300
C5 C6 1.384(6)
C5 H5A 0.9300
C6 C7 1.491(5)
C7 C12 1.378(5)
C7 C8 1.394(5)
C8 C9 1.374(5)
C8 H8A 0.9300
C9 C10 1.386(5)
C9 H9A 0.9300
C10 C11 1.384(5)
C10 C13 1.513(5)
C11 C12 1.389(5)
C11 H11A 0.9300
C12 H12A 0.9300
C13 C15 1.508(5)
C13 C14 1.524(5)
C13 H13A 0.9800
C14 H14A 0.9600
C14 H14B 0.9600
C14 H14C 0.9600
C16 C17 1.368(5)
C16 C21 1.371(5)
C17 C18 1.378(5)
C17 H17A 0.9300
C18 C19 1.382(6)
C18 H18A 0.9300
C19 C20 1.383(6)
C19 H19A 0.9300
C20 C21 1.376(5)
C20 H20A 0.9300
C21 H21A 0.9300

loop_
_geom_torsion_atom_site_label_1
_geom_torsion_atom_site_label_2
_geom_torsion_atom_site_label_3
_geom_torsion_atom_site_label_4
_geom_torsion
C6 C1 C2 C3 0.8(8)
C1 C2 C3 C4 0.1(9)
C2 C3 C4 C5 -0.1(10)
C3 C4 C5 C6 -0.7(9)
C2 C1 C6 C5 -1.6(7)
C2 C1 C6 C7 178.3(5)
C4 C5 C6 C1 1.6(7)
C4 C5 C6 C7 -178.3(5)
C1 C6 C7 C12 38.6(6)
C5 C6 C7 C12 -141.5(4)
C1 C6 C7 C8 -139.8(4)
C5 C6 C7 C8 40.1(6)
C12 C7 C8 C9 0.8(5)
C6 C7 C8 C9 179.2(3)
C7 C8 C9 C10 -0.7(6)
C8 C9 C10 C11 0.2(5)
C8 C9 C10 C13 -177.9(3)
C9 C10 C11 C12 0.2(5)
C13 C10 C11 C12 178.3(3)
C8 C7 C12 C11 -0.3(6)
C6 C7 C12 C11 -178.7(4)
C10 C11 C12 C7 -0.1(6)
C11 C10 C13 C15 134.0(4)
C9 C10 C13 C15 -48.0(5)
C11 C10 C13 C14 -103.1(4)
C9 C10 C13 C14 75.0(4)
C16 O2 C15 O1 -4.4(5)
C16 O2 C15 C13 175.5(3)
C10 C13 C15 O1 97.9(4)
C14 C13 C15 O1 -25.4(5)
C10 C13 C15 O2 -82.0(4)
C14 C13 C15 O2 154.6(3)
C15 O2 C16 C17 -71.9(4)
C15 O2 C16 C21 113.4(4)
C21 C16 C17 C18 -1.2(6)
O2 C16 C17 C18 -175.7(3)
C16 C17 C18 C19 0.6(6)
C17 C18 C19 C20 0.5(7)
C18 C19 C20 C21 -1.1(7)
C17 C16 C21 C20 0.6(6)
O2 C16 C21 C20 175.2(3)
C19 C20 C21 C16 0.6(6)
